data_7055854
loop_
_publ_author_name
'Adhikari, Sangita'
'Sahana, Animesh'
'Kumari, Babli'
'Ganguly, Durba'
'Das, Saurabh'
'Banerjee, Prajna Paramita'
'Banerjee, Gautam'
'Chattopadhyay, Ansuman'
'Fondo, Matilde'
'Matalobos, Jes\'us Sanmart\'in'
'Brand\~ao, Paula'
'F\'elix, V\'itor'
'Das, Debasis'

_publ_section_title
;
 Molecular diversity in several pyridyl based Cu(ii) complexes:
 biophysical interaction and redox triggered fluorescence switch
;
_journal_issue 12
_journal_name_full 'New J. Chem.'
_journal_page_first 10378
_journal_paper_doi 10.1039/C6NJ02381A
_journal_volume 40
_journal_year 2016
_chemical_compound_source Synthetic
_chemical_formula_moiety 'C14 H15 Cu N2 O11 S, 2(H2 O)'
_chemical_formula_sum 'C14 H20 Cu N2 O13 S'
_chemical_formula_weight 519.92
_space_group_crystal_system monoclinic
_space_group_IT_number 4
_space_group_name_Hall 'P 2yb'
_space_group_name_H-M_alt 'P 1 21 1'
_symmetry_cell_setting monoclinic
_symmetry_Int_Tables_number 4
_symmetry_space_group_name_Hall 'P 2yb'
_symmetry_space_group_name_H-M 'P 1 21 1'
_atom_sites_solution_hydrogens mixed
_audit_creation_method SHELXL-2013
_audit_update_record
;
2016-10-23 deposited with the CCDC.
2016-10-28 downloaded from the CCDC.
;
_cell_angle_alpha 90
_cell_angle_beta 93.648(2)
_cell_angle_gamma 90
_cell_formula_units_Z 4
_cell_length_a 8.7731(5)
_cell_length_b 13.7449(7)
_cell_length_c 16.6071(9)
_cell_measurement_reflns_used 207
_cell_measurement_temperature 100(2)
_cell_measurement_theta_max 25.84
_cell_measurement_theta_min 4.45
_cell_volume 1998.52(19)
_computing_cell_refinement 'Bruker Smart'
_computing_data_collection 'Bruker Smart'
_computing_data_reduction 'Bruker Saint'
_computing_molecular_graphics 'OLEX2 (Dolomanov et al 2009); Mercury (Macrae et al 2008)'
_computing_publication_material 'SHELXL-2013 (Sheldrick, 2013)'
_computing_structure_refinement 'SHELXL-2013 (Sheldrick, 2013)'
_computing_structure_solution 'SHELXS-2013 (Sheldrick, 2013)'
_diffrn_ambient_temperature 100(2)
_diffrn_measured_fraction_theta_full 0.996
_diffrn_measured_fraction_theta_max 0.994
_diffrn_measurement_device_type 'Bruker D8 Quest CCD'
_diffrn_measurement_method 'omega and phi scans'
_diffrn_radiation_probe x-ray
_diffrn_radiation_type MoK\a
_diffrn_radiation_wavelength 0.71073
_diffrn_reflns_av_R_equivalents 0.0272
_diffrn_reflns_av_unetI/netI 0.0294
_diffrn_reflns_Laue_measured_fraction_full 0.996
_diffrn_reflns_Laue_measured_fraction_max 0.994
_diffrn_reflns_limit_h_max 11
_diffrn_reflns_limit_h_min -11
_diffrn_reflns_limit_k_max 17
_diffrn_reflns_limit_k_min -17
_diffrn_reflns_limit_l_max 21
_diffrn_reflns_limit_l_min -21
_diffrn_reflns_number 40334
_diffrn_reflns_point_group_measured_fraction_full 0.991
_diffrn_reflns_point_group_measured_fraction_max 0.990
_diffrn_reflns_theta_full 25.242
_diffrn_reflns_theta_max 27.175
_diffrn_reflns_theta_min 2.326
_diffrn_source 'fine-focus sealed tube'
_diffrn_source_type 'sealed X-ray tube'
_exptl_absorpt_coefficient_mu 1.270
_exptl_absorpt_correction_T_max 0.7455
_exptl_absorpt_correction_T_min 0.5685
_exptl_absorpt_correction_type multi-scan
_exptl_absorpt_process_details 'SADABS (Bruker AXS Inc.)'
_exptl_crystal_colour green
_exptl_crystal_density_diffrn 1.728
_exptl_crystal_description plate
_exptl_crystal_F_000 1068
_exptl_crystal_recrystallization_method methanol
_exptl_crystal_size_max 0.180
_exptl_crystal_size_mid 0.120
_exptl_crystal_size_min 0.030
_refine_diff_density_max 0.605
_refine_diff_density_min -0.582
_refine_diff_density_rms 0.065
_refine_ls_abs_structure_details
;
 Flack x determined using 3765 quotients [(I+)-(I-)]/[(I+)+(I-)]
 (Parsons and Flack (2004), Acta Cryst. A60, s61).
;
_refine_ls_abs_structure_Flack 0.034(3)
_refine_ls_extinction_method none
_refine_ls_goodness_of_fit_ref 1.065
_refine_ls_hydrogen_treatment mixed
_refine_ls_matrix_type full
_refine_ls_number_parameters 618
_refine_ls_number_reflns 8790
_refine_ls_number_restraints 17
_refine_ls_restrained_S_all 1.064
_refine_ls_R_factor_all 0.0283
_refine_ls_R_factor_gt 0.0255
_refine_ls_shift/su_max 0.001
_refine_ls_shift/su_mean 0.000
_refine_ls_structure_factor_coef Fsqd
_refine_ls_weighting_details 'w=1/[\s^2^(Fo^2^)+(0.0327P)^2^+0.9585P] where P=(Fo^2^+2Fc^2^)/3'
_refine_ls_weighting_scheme calc
_refine_ls_wR_factor_gt 0.0654
_refine_ls_wR_factor_ref 0.0664
_reflns_Friedel_coverage 0.910
_reflns_Friedel_fraction_full 0.987
_reflns_Friedel_fraction_max 0.985
_reflns_number_gt 8279
_reflns_number_total 8790
_reflns_threshold_expression 'I > 2\s(I)'
_cod_data_source_file c6nj02381a2.cif
_cod_data_source_block C1a
_cod_depositor_comments
;
The following automatic conversions were performed:

'_diffrn_radiation_probe' value 'X-ray' changed to 'x-ray' according
to
/usr/data/users/saulius/crontab/automatic-downloads/rss-feeds/RSC/lib/dictionaries/cif_core.dic
dictionary named 'cif_core.dic' version 2.4.2 from 2011-04-26.

Automatic conversion script
Id: cif_fix_values 4268 2015-11-12 08:31:59Z antanas 

 Adding full bibliography for 7055852--7055855.cif.
;
_cod_original_sg_symbol_H-M P21
_cod_database_code 7055854
_shelx_space_group_comment
;
The symmetry employed for this shelxl refinement is uniquely defined
by the following loop, which should always be used as a source of
symmetry information in preference to the above space-group names.
They are only intended as comments.
;
_shelx_estimated_absorpt_t_min 0.804
_shelx_estimated_absorpt_t_max 0.963
_shelxl_version_number 2013-4

loop_
_space_group_symop_operation_xyz
'x, y, z'
'-x, y+1/2, -z'

loop_
_atom_site_label
_atom_site_type_symbol
_atom_site_fract_x
_atom_site_fract_y
_atom_site_fract_z
_atom_site_U_iso_or_equiv
_atom_site_adp_type
_atom_site_occupancy
_atom_site_site_symmetry_order
_atom_site_calc_flag
_atom_site_refinement_flags_posn
_atom_site_refinement_flags_adp
CuA Cu 0.42907(4) 0.33185(3) 0.29271(2) 0.01123(10) Uani 1 1 d . .
O1A O 0.6478(3) 0.3452(2) 0.28215(14) 0.0137(5) Uani 1 1 d . .
C2A C 0.7158(3) 0.3294(3) 0.21961(18) 0.0126(6) Uani 1 1 d . .
O3A O 0.8605(3) 0.3186(2) 0.22020(15) 0.0195(6) Uani 1 1 d . .
H3A H 0.902(5) 0.309(3) 0.267(3) 0.023 Uiso 1 1 d . U
C4A C 0.6348(4) 0.3242(3) 0.1379(2) 0.0130(6) Uani 1 1 d . .
C5A C 0.4774(4) 0.3499(2) 0.1263(2) 0.0119(7) Uani 1 1 d . .
N6A N 0.4186(3) 0.3512(2) 0.04779(17) 0.0141(6) Uani 1 1 d D .
H6A H 0.3213(19) 0.363(3) 0.040(2) 0.017 Uiso 1 1 d D U
C7A C 0.4971(4) 0.3277(3) -0.01742(18) 0.0168(7) Uani 1 1 d . .
C8A C 0.6459(4) 0.2988(3) -0.0059(2) 0.0220(9) Uani 1 1 d . .
H8A H 0.7015 0.2791 -0.0504 0.026 Uiso 1 1 calc R U
C9A C 0.7150(4) 0.2987(3) 0.0720(2) 0.0185(8) Uani 1 1 d . .
H9A H 0.8194 0.2807 0.0801 0.022 Uiso 1 1 calc R U
O10A O 0.3877(3) 0.37238(18) 0.18027(14) 0.0132(5) Uani 1 1 d . .
C11A C 0.4119(4) 0.3330(4) -0.0989(2) 0.0223(7) Uani 1 1 d . .
H11A H 0.3227 0.2901 -0.0997 0.027 Uiso 1 1 calc R U
H11B H 0.4792 0.3124 -0.1406 0.027 Uiso 1 1 calc R U
H11C H 0.3782 0.4001 -0.1095 0.027 Uiso 1 1 calc R U
O12A O 0.2102(3) 0.30978(18) 0.29797(13) 0.0138(5) Uani 1 1 d . .
C13A C 0.1333(4) 0.3119(2) 0.35984(19) 0.0122(7) Uani 1 1 d . .
O14A O -0.0118(3) 0.3098(2) 0.35493(14) 0.0199(6) Uani 1 1 d . .
C15A C 0.2053(4) 0.3161(3) 0.44342(19) 0.0130(7) Uani 1 1 d . .
C16A C 0.3678(4) 0.3196(3) 0.45851(19) 0.0118(7) Uani 1 1 d . .
N17A N 0.4198(3) 0.3292(3) 0.53765(16) 0.0139(5) Uani 1 1 d D .
H17A H 0.5192(17) 0.327(3) 0.548(2) 0.017 Uiso 1 1 d D U
C18A C 0.3294(4) 0.3343(3) 0.60117(19) 0.0166(7) Uani 1 1 d . .
C19A C 0.1735(4) 0.3272(3) 0.5864(2) 0.0207(7) Uani 1 1 d . .
H19A H 0.1081 0.3280 0.6298 0.025 Uiso 1 1 calc R U
C20A C 0.1134(4) 0.3190(3) 0.5079(2) 0.0166(7) Uani 1 1 d . .
H20A H 0.0058 0.3151 0.4979 0.020 Uiso 1 1 calc R U
O21A O 0.4684(3) 0.31312(19) 0.40705(13) 0.0144(5) Uani 1 1 d . .
C22A C 0.4068(5) 0.3502(3) 0.6832(2) 0.0219(8) Uani 1 1 d . .
H22A H 0.4792 0.2972 0.6956 0.026 Uiso 1 1 calc R U
H22B H 0.3302 0.3515 0.7236 0.026 Uiso 1 1 calc R U
H22C H 0.4618 0.4123 0.6840 0.026 Uiso 1 1 calc R U
O23A O 0.4589(3) 0.16887(18) 0.26423(15) 0.0146(5) Uani 1 1 d D .
H23A H 0.384(3) 0.138(3) 0.247(2) 0.018 Uiso 1 1 d D U
H23B H 0.527(4) 0.143(3) 0.240(2) 0.018 Uiso 1 1 d D U
CuB Cu 0.86765(4) 0.57270(3) 0.88102(2) 0.01087(9) Uani 1 1 d . .
O1B O 1.0864(3) 0.5671(2) 0.87134(14) 0.0155(5) Uani 1 1 d . .
C2B C 1.1599(3) 0.5760(3) 0.80956(19) 0.0112(6) Uani 1 1 d . .
O3B O 1.3052(3) 0.5813(2) 0.81460(14) 0.0154(5) Uani 1 1 d . .
C4B C 1.0844(4) 0.5765(3) 0.7266(2) 0.0119(6) Uani 1 1 d . .
C5B C 0.9226(4) 0.5726(3) 0.71266(18) 0.0114(6) Uani 1 1 d . .
N6B N 0.8684(3) 0.5654(2) 0.63403(16) 0.0126(6) Uani 1 1 d D .
H6B H 0.7708(19) 0.556(3) 0.624(3) 0.015 Uiso 1 1 d D U
C7B C 0.9549(4) 0.5645(3) 0.56878(19) 0.0157(7) Uani 1 1 d . .
C8B C 1.1101(4) 0.5717(4) 0.5818(2) 0.0210(8) Uani 1 1 d . .
H8B H 1.1737 0.5729 0.5376 0.025 Uiso 1 1 calc R U
C9B C 1.1733(4) 0.5772(3) 0.6604(2) 0.0197(7) Uani 1 1 d . .
H9B H 1.2811 0.5817 0.6692 0.024 Uiso 1 1 calc R U
O10B O 0.8232(2) 0.5754(2) 0.76532(13) 0.0136(4) Uani 1 1 d . .
C11B C 0.8728(4) 0.5516(3) 0.4880(2) 0.0223(9) Uani 1 1 d . .
H11D H 0.8240 0.4874 0.4852 0.027 Uiso 1 1 calc R U
H11E H 0.9457 0.5566 0.4459 0.027 Uiso 1 1 calc R U
H11F H 0.7947 0.6022 0.4798 0.027 Uiso 1 1 calc R U
O12B O 0.6467(2) 0.5684(2) 0.89201(13) 0.0128(5) Uani 1 1 d . .
C13B C 0.5747(3) 0.5706(3) 0.95428(19) 0.0113(6) Uani 1 1 d . .
O14B O 0.4280(3) 0.5720(2) 0.95189(14) 0.0166(5) Uani 1 1 d . .
H14B H 0.397(8) 0.560(6) 0.901(4) 0.08(2) Uiso 1 1 d . .
C15B C 0.6496(4) 0.5709(3) 1.03638(19) 0.0122(6) Uani 1 1 d . .
C16B C 0.8109(4) 0.5608(3) 1.04972(19) 0.0106(6) Uani 1 1 d . .
N17B N 0.8673(3) 0.5563(2) 1.12811(17) 0.0136(6) Uani 1 1 d D .
H17B H 0.9671(18) 0.555(3) 1.139(2) 0.016 Uiso 1 1 d D U
C18B C 0.7831(4) 0.5654(3) 1.1938(2) 0.0158(7) Uani 1 1 d . .
C19B C 0.6273(4) 0.5765(3) 1.1816(2) 0.0184(7) Uani 1 1 d . .
H19B H 0.5655 0.5830 1.2262 0.022 Uiso 1 1 calc R U
C20B C 0.5615(4) 0.5781(3) 1.1033(2) 0.0157(7) Uani 1 1 d . .
H20B H 0.4538 0.5843 1.0950 0.019 Uiso 1 1 calc R U
O21B O 0.9087(3) 0.55477(18) 0.99606(14) 0.0137(5) Uani 1 1 d . .
C22B C 0.8664(4) 0.5625(4) 1.2747(2) 0.0235(9) Uani 1 1 d . .
H22D H 0.9500 0.5152 1.2742 0.028 Uiso 1 1 calc R U
H22E H 0.7959 0.5433 1.3153 0.028 Uiso 1 1 calc R U
H22F H 0.9082 0.6271 1.2880 0.028 Uiso 1 1 calc R U
O23B O 0.8703(3) 0.7377(2) 0.87667(15) 0.0205(6) Uani 1 1 d D .
H23C H 0.903(5) 0.782(2) 0.908(2) 0.025 Uiso 1 1 d D U
H23D H 0.858(5) 0.766(3) 0.8323(15) 0.025 Uiso 1 1 d D U
S1 S 0.35806(9) 0.57693(8) 0.37922(5) 0.01346(16) Uani 1 1 d . .
O111 O 0.3468(4) 0.5084(2) 0.31364(17) 0.0304(7) Uani 1 1 d . .
O121 O 0.2167(3) 0.6298(2) 0.38219(19) 0.0297(7) Uani 1 1 d . .
O131 O 0.3844(4) 0.5246(2) 0.45423(16) 0.0265(6) Uani 1 1 d . .
O141 O 0.4818(3) 0.6419(2) 0.3696(2) 0.0330(7) Uani 1 1 d . .
S2 S 0.90166(10) 0.31281(6) 0.80804(5) 0.01706(18) Uani 1 1 d . .
O211 O 0.8780(5) 0.3846(2) 0.8685(2) 0.0497(11) Uani 1 1 d . .
O221 O 0.7738(4) 0.2475(2) 0.8009(2) 0.0346(7) Uani 1 1 d . .
O231 O 0.9197(4) 0.3600(2) 0.73271(17) 0.0317(7) Uani 1 1 d . .
O241 O 1.0353(4) 0.2591(3) 0.8322(3) 0.0641(13) Uani 1 1 d . .
O100 O 0.5588(3) 0.5632(3) 0.59583(17) 0.0278(6) Uani 1 1 d D .
H101 H 0.506(5) 0.567(4) 0.5527(16) 0.033 Uiso 1 1 d D U
H102 H 0.524(5) 0.606(3) 0.624(3) 0.033 Uiso 1 1 d D U
O200 O 0.2600(3) 0.8331(3) 0.42036(17) 0.0251(6) Uani 1 1 d D .
H201 H 0.246(5) 0.7741(13) 0.414(3) 0.030 Uiso 1 1 d D U
H202 H 0.230(5) 0.850(4) 0.3743(14) 0.030 Uiso 1 1 d D U
O300 O 0.1063(3) 0.3897(2) 0.00872(17) 0.0263(6) Uani 1 1 d D .
H301 H 0.059(5) 0.380(4) -0.0352(16) 0.032 Uiso 1 1 d D U
H302 H 0.075(5) 0.4466(16) 0.014(3) 0.032 Uiso 1 1 d D U
O400 O 1.1831(3) 0.5441(2) 1.15054(17) 0.0229(6) Uani 1 1 d D .
H401 H 1.226(5) 0.498(2) 1.175(3) 0.027 Uiso 1 1 d D U
H402 H 1.205(5) 0.593(2) 1.178(2) 0.027 Uiso 1 1 d D U

loop_
_atom_site_aniso_label
_atom_site_aniso_U_11
_atom_site_aniso_U_22
_atom_site_aniso_U_33
_atom_site_aniso_U_23
_atom_site_aniso_U_13
_atom_site_aniso_U_12
CuA 0.00832(18) 0.0190(2) 0.00627(17) -0.00014(17) -0.00024(13) -0.00024(17)
O1A 0.0091(11) 0.0225(14) 0.0094(11) 0.0001(11) -0.0003(9) -0.0025(10)
C2A 0.0115(14) 0.0157(16) 0.0104(14) 0.0019(16) -0.0001(11) -0.0021(15)
O3A 0.0087(11) 0.0380(18) 0.0116(11) -0.0023(13) -0.0018(9) 0.0017(12)
C4A 0.0122(15) 0.0190(18) 0.0077(13) -0.0003(15) -0.0001(11) -0.0013(15)
C5A 0.0120(15) 0.0140(18) 0.0097(15) -0.0003(13) 0.0004(12) -0.0035(12)
N6A 0.0120(13) 0.0206(17) 0.0093(13) 0.0028(12) -0.0032(11) -0.0005(11)
C7A 0.0207(16) 0.0209(17) 0.0089(15) 0.0001(17) 0.0013(13) -0.0047(16)
C8A 0.0228(19) 0.036(2) 0.0081(16) -0.0036(15) 0.0050(14) -0.0023(16)
C9A 0.0119(15) 0.030(2) 0.0140(16) 0.0006(15) 0.0023(13) -0.0003(14)
O10A 0.0112(11) 0.0186(12) 0.0097(11) -0.0003(9) 0.0001(9) 0.0017(9)
C11A 0.0307(19) 0.0258(19) 0.0098(15) -0.0001(17) -0.0023(14) -0.0010(18)
O12A 0.0105(10) 0.0232(14) 0.0078(10) -0.0008(10) 0.0003(8) 0.0008(9)
C13A 0.0111(14) 0.0135(17) 0.0118(14) 0.0017(13) 0.0008(11) 0.0000(12)
O14A 0.0088(11) 0.0375(17) 0.0133(11) -0.0021(12) 0.0004(9) -0.0006(11)
C15A 0.0123(15) 0.0156(19) 0.0112(15) -0.0003(14) 0.0011(12) 0.0002(13)
C16A 0.0157(15) 0.0116(17) 0.0079(14) 0.0005(13) 0.0001(11) 0.0006(14)
N17A 0.0136(12) 0.0181(14) 0.0098(12) -0.0009(13) -0.0001(10) 0.0006(13)
C18A 0.0236(17) 0.0180(17) 0.0083(14) 0.0002(16) 0.0015(13) 0.0040(16)
C19A 0.0206(17) 0.029(2) 0.0129(15) -0.0017(18) 0.0079(13) 0.0027(18)
C20A 0.0150(16) 0.0211(19) 0.0140(16) 0.0002(16) 0.0023(12) 0.0001(15)
O21A 0.0100(10) 0.0233(14) 0.0099(10) -0.0012(10) 0.0006(8) -0.0005(10)
C22A 0.0264(19) 0.029(2) 0.0102(16) -0.0018(15) -0.0007(14) 0.0073(16)
O23A 0.0094(11) 0.0203(13) 0.0141(12) -0.0063(10) 0.0006(9) -0.0014(9)
CuB 0.00636(18) 0.0197(2) 0.00655(17) 0.00215(17) 0.00026(13) 0.00134(17)
O1B 0.0095(10) 0.0283(14) 0.0088(11) 0.0035(12) 0.0006(8) 0.0003(11)
C2B 0.0085(14) 0.0131(15) 0.0118(15) 0.0006(15) 0.0001(11) 0.0008(14)
O3B 0.0084(10) 0.0275(14) 0.0103(11) 0.0017(12) 0.0007(8) -0.0006(12)
C4B 0.0115(15) 0.0153(16) 0.0090(14) 0.0021(15) 0.0008(11) 0.0000(14)
C5B 0.0142(15) 0.0103(14) 0.0096(14) 0.0024(15) 0.0002(11) 0.0016(14)
N6B 0.0098(12) 0.0197(15) 0.0082(12) 0.0017(13) -0.0004(10) 0.0014(12)
C7B 0.0182(16) 0.0217(19) 0.0071(14) 0.0009(16) 0.0017(12) 0.0014(15)
C8B 0.0170(16) 0.037(2) 0.0101(15) 0.0020(18) 0.0050(13) 0.0019(18)
C9B 0.0110(15) 0.032(2) 0.0166(16) 0.0005(18) 0.0018(13) 0.0020(17)
O10B 0.0096(10) 0.0215(12) 0.0100(10) 0.0019(11) 0.0030(8) 0.0024(10)
C11B 0.0225(18) 0.035(2) 0.0094(16) -0.0010(16) 0.0006(14) 0.0001(15)
O12B 0.0086(10) 0.0225(12) 0.0071(10) 0.0005(11) -0.0004(8) 0.0009(10)
C13B 0.0094(14) 0.0102(15) 0.0144(15) 0.0020(15) 0.0007(11) -0.0001(14)
O14B 0.0095(11) 0.0299(14) 0.0104(11) 0.0016(12) 0.0013(9) 0.0010(12)
C15B 0.0135(15) 0.0147(16) 0.0085(14) -0.0007(15) 0.0012(12) -0.0030(15)
C16B 0.0120(14) 0.0117(17) 0.0078(14) -0.0002(13) -0.0005(11) -0.0021(12)
N17B 0.0114(13) 0.0191(16) 0.0099(13) -0.0001(12) -0.0025(11) -0.0014(11)
C18B 0.0196(16) 0.0191(18) 0.0087(15) -0.0013(15) 0.0017(13) -0.0062(15)
C19B 0.0210(17) 0.0250(18) 0.0098(15) -0.0012(17) 0.0062(13) -0.0032(17)
C20B 0.0125(15) 0.0193(17) 0.0158(16) -0.0009(16) 0.0039(12) -0.0018(15)
O21B 0.0079(10) 0.0244(14) 0.0087(10) 0.0036(10) -0.0002(8) 0.0010(9)
C22B 0.0237(19) 0.039(2) 0.0073(15) -0.0012(18) -0.0035(14) -0.0069(18)
O23B 0.0262(14) 0.0192(14) 0.0156(13) -0.0004(10) -0.0016(11) -0.0012(10)
S1 0.0170(4) 0.0134(4) 0.0102(4) -0.0022(3) 0.0028(3) -0.0021(3)
O111 0.0504(19) 0.0245(15) 0.0154(13) -0.0069(12) -0.0057(13) 0.0042(13)
O121 0.0227(15) 0.0316(17) 0.0348(17) -0.0031(13) 0.0012(12) 0.0033(12)
O131 0.0412(17) 0.0265(15) 0.0116(13) 0.0007(11) -0.0006(11) -0.0033(13)
O141 0.0301(16) 0.0284(16) 0.0417(18) -0.0026(14) 0.0115(13) -0.0109(13)
S2 0.0229(4) 0.0152(5) 0.0130(4) 0.0004(3) 0.0003(3) 0.0017(3)
O211 0.110(3) 0.0185(16) 0.0237(17) -0.0062(14) 0.0264(19) -0.0148(18)
O221 0.0369(17) 0.0323(17) 0.0354(18) 0.0006(14) 0.0077(14) -0.0102(13)
O231 0.0465(18) 0.0330(17) 0.0167(14) 0.0010(12) 0.0121(13) -0.0066(13)
O241 0.040(2) 0.041(2) 0.107(4) 0.023(2) -0.027(2) 0.0063(17)
O100 0.0177(13) 0.0440(19) 0.0213(14) -0.0101(15) -0.0033(11) 0.0005(13)
O200 0.0238(13) 0.0269(14) 0.0238(13) -0.0012(14) -0.0041(11) 0.0036(13)
O300 0.0272(15) 0.0320(16) 0.0191(14) 0.0041(13) -0.0029(11) 0.0154(12)
O400 0.0187(13) 0.0268(16) 0.0222(14) 0.0014(12) -0.0052(11) 0.0026(11)

loop_
_atom_type_symbol
_atom_type_description
_atom_type_scat_dispersion_real
_atom_type_scat_dispersion_imag
_atom_type_scat_source
C C 0.0033 0.0016 'International Tables Vol C Tables 4.2.6.8 and 6.1.1.4'
H H 0.0000 0.0000 'International Tables Vol C Tables 4.2.6.8 and 6.1.1.4'
N N 0.0061 0.0033 'International Tables Vol C Tables 4.2.6.8 and 6.1.1.4'
O O 0.0106 0.0060 'International Tables Vol C Tables 4.2.6.8 and 6.1.1.4'
S S 0.1246 0.1234 'International Tables Vol C Tables 4.2.6.8 and 6.1.1.4'
Cu Cu 0.3201 1.2651 'International Tables Vol C Tables 4.2.6.8 and 6.1.1.4'

loop_
_geom_angle_atom_site_label_1
_geom_angle_atom_site_label_2
_geom_angle_atom_site_label_3
_geom_angle
O21A CuA O1A 89.19(10)
O21A CuA O12A 92.87(9)
O1A CuA O12A 175.64(11)
O21A CuA O10A 171.15(11)
O1A CuA O10A 90.65(10)
O12A CuA O10A 87.91(10)
O21A CuA O23A 93.26(10)
O1A CuA O23A 87.02(10)
O12A CuA O23A 89.02(9)
O10A CuA O23A 95.58(10)
C2A O1A CuA 125.7(2)
O1A C2A O3A 122.7(3)
O1A C2A C4A 122.6(3)
O3A C2A C4A 114.6(3)
C2A O3A H3A 113(3)
C9A C4A C5A 119.5(3)
C9A C4A C2A 119.6(3)
C5A C4A C2A 120.8(3)
O10A C5A N6A 117.1(3)
O10A C5A C4A 127.1(3)
N6A C5A C4A 115.7(3)
C7A N6A C5A 125.1(3)
C7A N6A H6A 118(3)
C5A N6A H6A 116(3)
N6A C7A C8A 119.0(3)
N6A C7A C11A 117.2(3)
C8A C7A C11A 123.8(3)
C7A C8A C9A 119.1(3)
C7A C8A H8A 120.5
C9A C8A H8A 120.5
C4A C9A C8A 121.4(3)
C4A C9A H9A 119.3
C8A C9A H9A 119.3
C5A O10A CuA 121.2(2)
C7A C11A H11A 109.5
C7A C11A H11B 109.5
H11A C11A H11B 109.5
C7A C11A H11C 109.5
H11A C11A H11C 109.5
H11B C11A H11C 109.5
C13A O12A CuA 127.6(2)
O12A C13A O14A 122.1(3)
O12A C13A C15A 122.8(3)
O14A C13A C15A 115.1(3)
C20A C15A C16A 119.1(3)
C20A C15A C13A 119.3(3)
C16A C15A C13A 121.5(3)
O21A C16A N17A 116.7(3)
O21A C16A C15A 127.3(3)
N17A C16A C15A 116.0(3)
C18A N17A C16A 125.0(3)
C18A N17A H17A 118(3)
C16A N17A H17A 117(3)
N17A C18A C19A 118.6(3)
N17A C18A C22A 117.3(3)
C19A C18A C22A 124.1(3)
C18A C19A C20A 119.3(3)
C18A C19A H19A 120.3
C20A C19A H19A 120.3
C19A C20A C15A 121.9(3)
C19A C20A H20A 119.1
C15A C20A H20A 119.1
C16A O21A CuA 124.5(2)
C18A C22A H22A 109.5
C18A C22A H22B 109.5
H22A C22A H22B 109.5
C18A C22A H22C 109.5
H22A C22A H22C 109.5
H22B C22A H22C 109.5
CuA O23A H23A 119(3)
CuA O23A H23B 128(3)
H23A O23A H23B 101(4)
O10B CuB O21B 173.75(12)
O10B CuB O1B 93.24(9)
O21B CuB O1B 87.35(10)
O10B CuB O12B 87.42(9)
O21B CuB O12B 91.57(9)
O1B CuB O12B 175.93(14)
O10B CuB O23B 87.18(11)
O21B CuB O23B 99.03(10)
O1B CuB O23B 91.43(11)
O12B CuB O23B 92.62(11)
C2B O1B CuB 128.9(2)
O1B C2B O3B 121.1(3)
O1B C2B C4B 122.4(3)
O3B C2B C4B 116.4(3)
C9B C4B C5B 118.4(3)
C9B C4B C2B 119.6(3)
C5B C4B C2B 122.0(3)
O10B C5B N6B 116.6(3)
O10B C5B C4B 127.3(3)
N6B C5B C4B 116.2(3)
C7B N6B C5B 125.8(3)
C7B N6B H6B 116(3)
C5B N6B H6B 118(3)
N6B C7B C8B 118.2(3)
N6B C7B C11B 117.1(3)
C8B C7B C11B 124.7(3)
C7B C8B C9B 119.1(3)
C7B C8B H8B 120.5
C9B C8B H8B 120.5
C8B C9B C4B 122.3(3)
C8B C9B H9B 118.9
C4B C9B H9B 118.9
C5B O10B CuB 125.2(2)
C7B C11B H11D 109.5
C7B C11B H11E 109.5
H11D C11B H11E 109.5
C7B C11B H11F 109.5
H11D C11B H11F 109.5
H11E C11B H11F 109.5
C13B O12B CuB 129.3(2)
O12B C13B O14B 122.3(3)
O12B C13B C15B 123.2(3)
O14B C13B C15B 114.5(3)
C13B O14B H14B 106(4)
C20B C15B C16B 118.5(3)
C20B C15B C13B 119.9(3)
C16B C15B C13B 121.5(3)
O21B C16B N17B 116.3(3)
O21B C16B C15B 127.0(3)
N17B C16B C15B 116.7(3)
C18B N17B C16B 125.3(3)
C18B N17B H17B 115(3)
C16B N17B H17B 120(3)
N17B C18B C19B 118.4(3)
N17B C18B C22B 117.4(3)
C19B C18B C22B 124.2(3)
C18B C19B C20B 119.3(3)
C18B C19B H19B 120.4
C20B C19B H19B 120.4
C19B C20B C15B 121.7(3)
C19B C20B H20B 119.1
C15B C20B H20B 119.1
C16B O21B CuB 126.0(2)
C18B C22B H22D 109.5
C18B C22B H22E 109.5
H22D C22B H22E 109.5
C18B C22B H22F 109.5
H22D C22B H22F 109.5
H22E C22B H22F 109.5
CuB O23B H23C 135(3)
CuB O23B H23D 120(3)
H23C O23B H23D 103(4)
O141 S1 O111 110.03(19)
O141 S1 O121 110.6(2)
O111 S1 O121 109.78(19)
O141 S1 O131 109.15(19)
O111 S1 O131 109.03(19)
O121 S1 O131 108.20(19)
O241 S2 O231 110.3(3)
O241 S2 O211 108.3(3)
O231 S2 O211 109.31(19)
O241 S2 O221 108.9(2)
O231 S2 O221 109.98(19)
O211 S2 O221 109.9(2)
H101 O100 H102 103(5)
H201 O200 H202 97(5)
H301 O300 H302 95(5)
H401 O400 H402 106(5)

loop_
_geom_bond_atom_site_label_1
_geom_bond_atom_site_label_2
_geom_bond_distance
CuA O21A 1.925(2)
CuA O1A 1.947(2)
CuA O12A 1.951(2)
CuA O10A 1.960(2)
CuA O23A 2.308(3)
O1A C2A 1.249(4)
C2A O3A 1.278(4)
C2A C4A 1.493(4)
O3A H3A 0.85(5)
C4A C9A 1.383(5)
C4A C5A 1.426(4)
C5A O10A 1.269(4)
C5A N6A 1.371(4)
N6A C7A 1.359(4)
N6A H6A 0.871(14)
C7A C8A 1.366(5)
C7A C11A 1.506(4)
C8A C9A 1.394(5)
C8A H8A 0.9500
C9A H9A 0.9500
C11A H11A 0.9800
C11A H11B 0.9800
C11A H11C 0.9800
O12A C13A 1.265(4)
C13A O14A 1.271(4)
C13A C15A 1.489(4)
C15A C20A 1.382(4)
C15A C16A 1.432(4)
C16A O21A 1.270(4)
C16A N17A 1.370(4)
N17A C18A 1.362(4)
N17A H17A 0.878(14)
C18A C19A 1.377(5)
C18A C22A 1.499(5)
C19A C20A 1.379(5)
C19A H19A 0.9500
C20A H20A 0.9500
C22A H22A 0.9800
C22A H22B 0.9800
C22A H22C 0.9800
O23A H23A 0.821(14)
O23A H23B 0.822(14)
CuB O10B 1.937(2)
CuB O21B 1.937(2)
CuB O1B 1.937(2)
CuB O12B 1.960(2)
CuB O23B 2.269(3)
O1B C2B 1.252(4)
C2B O3B 1.274(4)
C2B C4B 1.490(4)
C4B C9B 1.388(4)
C4B C5B 1.425(4)
C5B O10B 1.274(4)
C5B N6B 1.364(4)
N6B C7B 1.362(4)
N6B H6B 0.871(14)
C7B C8B 1.369(5)
C7B C11B 1.492(5)
C8B C9B 1.387(5)
C8B H8B 0.9500
C9B H9B 0.9500
C11B H11D 0.9800
C11B H11E 0.9800
C11B H11F 0.9800
O12B C13B 1.246(4)
C13B O14B 1.286(4)
C13B C15B 1.475(4)
O14B H14B 0.88(7)
C15B C20B 1.396(4)
C15B C16B 1.425(4)
C16B O21B 1.279(4)
C16B N17B 1.364(4)
N17B C18B 1.362(4)
N17B H17B 0.883(14)
C18B C19B 1.378(5)
C18B C22B 1.489(5)
C19B C20B 1.389(5)
C19B H19B 0.9500
C20B H20B 0.9500
C22B H22D 0.9800
C22B H22E 0.9800
C22B H22F 0.9800
O23B H23C 0.833(14)
O23B H23D 0.833(14)
S1 O141 1.422(3)
S1 O111 1.439(3)
S1 O121 1.441(3)
S1 O131 1.445(3)
S2 O241 1.421(4)
S2 O231 1.427(3)
S2 O211 1.432(3)
S2 O221 1.436(3)
O100 H101 0.831(14)
O100 H102 0.824(14)
O200 H201 0.826(14)
O200 H202 0.827(14)
O300 H301 0.827(14)
O300 H302 0.832(14)
O400 H401 0.829(14)
O400 H402 0.827(14)
